data_1521676
loop_
_publ_author_name
'Nolan, A.L.'
'Allen, C.C.'
'Burns, R.C.'
'Craig, D.C.'
'Lawrance, G.A.'

_publ_section_title
;
 X-ray structural studies of K6 (Co(II) W12 O40) . ca 16(H2 O) and K5
 (Co(III) W12 O40). ca 16(H2 O) and structural trends along the (X W12
 O40)(n-) series, where X = P(V), Si(IV), Co(III) and Co(II)
;
_journal_name_full 'Australian Journal of Chemistry'
_journal_page_first 59
_journal_page_last 66
_journal_volume 53
_journal_year 2000
_chemical_formula_sum 'Co K5 O46 W12'
_chemical_name_systematic 'K6 (Co W12 O40) (H2 O)16'
_space_group_IT_number 180
_symmetry_space_group_name_Hall 'P 62 2 (0 0 4)'
_symmetry_space_group_name_H-M 'P 62 2 2'
_cell_angle_alpha 90
_cell_angle_beta 90
_cell_angle_gamma 120
_cell_formula_units_Z 3
_cell_length_a 19.118
_cell_length_b 19.118
_cell_length_c 12.383
_cell_volume 3919.597
_citation_journal_id_ASTM AJCHAS
_cod_data_source_file Nolan_AJCHAS_2000_940.cif
_cod_data_source_block Co1K5O46W12
_cod_original_sg_symbol_Hall 'P 62 2 (x,y,z+1/3)'
_cod_original_formula_sum 'Co1 K5 O46 W12'
_cod_database_code 1521676

loop_
_symmetry_equiv_pos_as_xyz
x,y,z
x-y,x,z+1/3
-y,x-y,z+2/3
-x,-y,z
-x+y,-x,z+1/3
y,-x+y,z+2/3
-y,-x,-z+2/3
x-y,-y,-z
x,x-y,-z+1/3
y,x,-z+2/3
-x+y,y,-z
-x,-x+y,-z+1/3

loop_
_atom_site_label
_atom_site_type_symbol
_atom_site_fract_x
_atom_site_fract_y
_atom_site_fract_z
_atom_site_occupancy
_atom_site_U_iso_or_equiv
O1 O-2 0.4749 0.0675 0.4109 1 0.0
K2 K+1 0.5 0 0 1 0.0
K3 K+1 0.1431 0.2862 0 1 0.0
O5 O-2 0.4651 0.0928 0.2201 1 0.0
Co1 Co+2 0.5 0 0.5 1 0.0
O10 O-2 0.3655 0.0951 0.38 1 0.0
O12 O-2 0.6534 0.1145 0.0174 1 0.0
O2 O-2 0.6177 0.2185 0.2036 1 0.0
O11 O-2 0.7291 0 0 1 0.0
O6 O-2 0.5248 0.2102 0.3749 1 0.0
W1 W+6 0.56422 0.14419 0.29656 1 0.0
O3 O-2 0.2993 0.989 0.2148 1 0.0
O7 O-2 0.5896 0.0634 0.2629 1 0.0
W2 W+6 0.37288 0.01009 0.30505 1 0.0
W3 W+6 0.4513 0.15309 0.48705 1 0.0
O9 O-2 0.6413 0.175 0.41 1 0.0
O4 O-2 0.4215 0.2205 0.5115 1 0.0
K1 K+1 0.6354 0.2708 0 1 0.0
O8 O-2 0.3154 -0.0635 0.4162 1 0.0
